data_4313055
loop_
_publ_author_name
'Yong Cui'
'Helen L. Ngo'
'Peter S. White'
'Wenbin Lin'

_publ_section_title
;
 Hierarchical Assembly of Homochiral Porous Solids Using Coordination and
 Hydrogen Bonds
;
_journal_name_full 'Inorganic Chemistry'
_journal_page_first 652
_journal_page_last 654
_journal_paper_doi 10.1021/ic025932d
_journal_volume 42
_journal_year 2003
_chemical_formula_sum 'C40 H47 Mn N3 O9'
_chemical_formula_weight 768.75
_chemical_name_systematic
; 
 ? 
;
_space_group_IT_number 19
_symmetry_cell_setting orthorhombic
_symmetry_space_group_name_Hall 'P 2ac 2ab'
_symmetry_space_group_name_H-M 'P 21 21 21'
_atom_sites_solution_hydrogens geom
_atom_sites_solution_primary direct
_atom_sites_solution_secondary difmap
_audit_creation_method SHELXL-97
_cell_angle_alpha 90.00
_cell_angle_beta 90.00
_cell_angle_gamma 90.00
_cell_formula_units_Z 4
_cell_length_a 10.741(2)
_cell_length_b 13.818(3)
_cell_length_c 25.741(5)
_cell_measurement_temperature 293(2)
_cell_volume 3820.5(13)
_computing_structure_refinement 'SHELXL-97 (Sheldrick, 1997)'
_computing_structure_solution 'SHELXS-97 (Sheldrick, 1990)'
_diffrn_ambient_temperature 293(2)
_diffrn_measured_fraction_theta_full 0.996
_diffrn_measured_fraction_theta_max 0.996
_diffrn_radiation_monochromator graphite
_diffrn_radiation_source 'fine-focus sealed tube'
_diffrn_radiation_type MoK\a
_diffrn_radiation_wavelength 0.71073
_diffrn_reflns_av_R_equivalents 0.0923
_diffrn_reflns_av_sigmaI/netI 0.1209
_diffrn_reflns_limit_h_max 12
_diffrn_reflns_limit_h_min -12
_diffrn_reflns_limit_k_max 16
_diffrn_reflns_limit_k_min -10
_diffrn_reflns_limit_l_max 30
_diffrn_reflns_limit_l_min -30
_diffrn_reflns_number 17692
_diffrn_reflns_theta_full 25.05
_diffrn_reflns_theta_max 25.05
_diffrn_reflns_theta_min 2.05
_exptl_absorpt_coefficient_mu 0.404
_exptl_crystal_density_diffrn 1.336
_exptl_crystal_density_method 'not measured'
_exptl_crystal_F_000 1620
_refine_diff_density_max 0.445
_refine_diff_density_min -0.869
_refine_diff_density_rms 0.101
_refine_ls_abs_structure_details 'Flack H D (1983), Acta Cryst. A39, 876-881'
_refine_ls_abs_structure_Flack -0.02(4)
_refine_ls_extinction_method none
_refine_ls_goodness_of_fit_ref 1.038
_refine_ls_hydrogen_treatment mixed
_refine_ls_matrix_type full
_refine_ls_number_parameters 478
_refine_ls_number_reflns 6724
_refine_ls_number_restraints 0
_refine_ls_restrained_S_all 1.038
_refine_ls_R_factor_all 0.1308
_refine_ls_R_factor_gt 0.0652
_refine_ls_shift/su_max 0.000
_refine_ls_shift/su_mean 0.000
_refine_ls_structure_factor_coef Fsqd
_refine_ls_weighting_details 'calc w=1/[\s^2^(Fo^2^)+(0.1000P)^2^+0.0000P] where P=(Fo^2^+2Fc^2^)/3'
_refine_ls_weighting_scheme calc
_refine_ls_wR_factor_gt 0.1506
_refine_ls_wR_factor_ref 0.1901
_reflns_number_gt 4275
_reflns_number_total 6724
_reflns_threshold_expression >2sigma(I)
_cod_data_source_file ic025932d-2_s2_1.cif
_cod_data_source_block 1
_cod_depositor_comments
;
The following automatic conversions were performed:

'_symmetry_cell_setting' value 'Orthorhombic' changed to
'orthorhombic' according to the built-in table from CIF Core
dictionary named 'cif_core.dic' version 2.4.1 from 2010-06-29.

Automatic conversion script
Id: cif_fix_values 1646 2011-03-28 12:23:43Z adriana 
;
_cod_database_code 4313055

loop_
_symmetry_equiv_pos_as_xyz
'x, y, z'
'-x+1/2, -y, z+1/2'
'-x, y+1/2, -z+1/2'
'x+1/2, -y+1/2, -z'

loop_
_atom_site_label
_atom_site_type_symbol
_atom_site_fract_x
_atom_site_fract_y
_atom_site_fract_z
_atom_site_U_iso_or_equiv
_atom_site_adp_type
_atom_site_occupancy
_atom_site_symmetry_multiplicity
_atom_site_calc_flag
_atom_site_refinement_flags
_atom_site_disorder_assembly
_atom_site_disorder_group
Mn Mn 0.15903(9) 0.53294(6) 1.55215(3) 0.0248(2) Uani 1 1 d . . .
O1 O 0.0888(4) 0.6153(3) 1.61978(17) 0.0306(11) Uani 1 1 d . . .
O2 O 0.2686(4) 0.6603(3) 1.58708(17) 0.0305(11) Uani 1 1 d . . .
O3 O 0.1149(4) 1.0894(3) 1.82551(16) 0.0287(10) Uani 1 1 d . . .
H3A H 0.0494 1.0946 1.8416 0.043 Uiso 1 1 calc R . .
O4 O 0.2175(5) 1.4093(3) 1.59291(17) 0.0371(12) Uani 1 1 d . . .
O5 O 0.4113(5) 1.4486(3) 1.61463(17) 0.0382(12) Uani 1 1 d . . .
O6 O 0.3963(4) 0.9858(3) 1.82823(16) 0.0291(10) Uani 1 1 d . . .
H6A H 0.4623 0.9804 1.8440 0.044 Uiso 1 1 calc R . .
O7 O -0.0088(5) 0.4486(4) 1.5403(2) 0.0553(15) Uani 1 1 d . . .
O8 O 0.2901(4) 0.5230(3) 1.48947(17) 0.0357(11) Uani 1 1 d . . .
O9 O 0.0689(4) 0.6355(3) 1.49931(18) 0.0355(11) Uani 1 1 d . . .
N1 N -0.1495(7) 0.3365(5) 1.5664(3) 0.0568(19) Uani 1 1 d . . .
N2 N 0.4873(5) 0.5562(4) 1.4638(2) 0.0375(15) Uani 1 1 d . . .
N3 N 0.5997(5) 0.8846(4) 1.6037(2) 0.0317(13) Uani 1 1 d . . .
C1 C 0.2042(6) 0.9986(4) 1.7579(2) 0.0210(13) Uani 1 1 d . . .
C2 C 0.1082(6) 1.0111(4) 1.7929(2) 0.0217(14) Uani 1 1 d . . .
C3 C 0.0077(6) 0.9474(4) 1.7958(2) 0.0265(15) Uani 1 1 d . . .
H3B H -0.0562 0.9585 1.8194 0.032 Uiso 1 1 calc R . .
C4 C 0.0034(6) 0.8675(5) 1.7632(2) 0.0291(15) Uani 1 1 d . . .
H4A H -0.0628 0.8244 1.7656 0.035 Uiso 1 1 calc R . .
C5 C 0.0959(6) 0.7711(4) 1.6928(2) 0.0240(14) Uani 1 1 d . . .
H5A H 0.0302 0.7274 1.6948 0.029 Uiso 1 1 calc R . .
C6 C 0.1890(5) 0.7564(4) 1.6569(2) 0.0204(14) Uani 1 1 d . . .
C7 C 0.2899(6) 0.8220(4) 1.6533(2) 0.0252(14) Uani 1 1 d . . .
H7A H 0.3520 0.8125 1.6287 0.030 Uiso 1 1 calc R . .
C8 C 0.2951(6) 0.9002(4) 1.6866(2) 0.0242(14) Uani 1 1 d . . .
H8A H 0.3622 0.9426 1.6846 0.029 Uiso 1 1 calc R . .
C9 C 0.2011(6) 0.9171(4) 1.7236(2) 0.0215(13) Uani 1 1 d . . .
C10 C 0.0983(6) 0.8512(4) 1.7266(2) 0.0246(14) Uani 1 1 d . . .
C11 C 0.1823(6) 0.6723(4) 1.6194(2) 0.0231(14) Uani 1 1 d . . .
C12 C 0.3122(5) 1.0671(4) 1.7564(2) 0.0198(13) Uani 1 1 d . . .
C13 C 0.4066(6) 1.0577(4) 1.7919(2) 0.0201(13) Uani 1 1 d . . .
C14 C 0.5107(6) 1.1204(4) 1.7914(2) 0.0236(14) Uani 1 1 d . . .
H14A H 0.5752 1.1119 1.8150 0.028 Uiso 1 1 calc R . .
C15 C 0.5153(6) 1.1939(4) 1.7557(2) 0.0264(15) Uani 1 1 d . . .
H15A H 0.5841 1.2347 1.7553 0.032 Uiso 1 1 calc R . .
C16 C 0.4192(6) 1.2890(4) 1.6848(2) 0.0247(14) Uani 1 1 d . . .
H16A H 0.4872 1.3306 1.6844 0.030 Uiso 1 1 calc R . .
C17 C 0.3226(6) 1.3061(4) 1.6519(2) 0.0242(14) Uani 1 1 d . . .
C18 C 0.2198(6) 1.2408(4) 1.6514(2) 0.0271(15) Uani 1 1 d . . .
H18A H 0.1538 1.2510 1.6287 0.033 Uiso 1 1 calc R . .
C19 C 0.2183(6) 1.1632(5) 1.6844(2) 0.0263(15) Uani 1 1 d . . .
H19A H 0.1507 1.1212 1.6833 0.032 Uiso 1 1 calc R . .
C20 C 0.3148(6) 1.1444(4) 1.7198(2) 0.0228(14) Uani 1 1 d . . .
C21 C 0.4194(6) 1.2093(4) 1.7198(2) 0.0213(13) Uani 1 1 d . . .
C22 C 0.3181(7) 1.3942(4) 1.6175(2) 0.0329(17) Uani 1 1 d . . .
C23 C -0.0972(8) 0.4224(5) 1.5677(3) 0.046(2) Uani 1 1 d . . .
H23A H -0.1292 0.4671 1.5912 0.056 Uiso 1 1 calc R . .
C24 C -0.0637(13) 0.2508(10) 1.5381(5) 0.127(6) Uani 1 1 d . . .
H24A H 0.0225 0.2697 1.5334 0.152 Uiso 1 1 calc R . .
H24B H -0.0687 0.1889 1.5558 0.152 Uiso 1 1 calc R . .
C25 C -0.1264(14) 0.2530(12) 1.4959(7) 0.151(7) Uani 1 1 d . . .
H25A H -0.0928 0.2067 1.4719 0.227 Uiso 1 1 calc R . .
H25B H -0.1217 0.3166 1.4811 0.227 Uiso 1 1 calc R . .
H25C H -0.2117 0.2373 1.5032 0.227 Uiso 1 1 calc R . .
C26 C -0.2608(8) 0.3097(8) 1.5976(4) 0.069(3) Uani 1 1 d . . .
H26A H -0.3028 0.3685 1.6084 0.082 Uiso 1 1 calc R . .
H26B H -0.3177 0.2738 1.5756 0.082 Uiso 1 1 calc R . .
C27 C -0.2332(10) 0.2510(7) 1.6442(4) 0.083(3) Uani 1 1 d . . .
H27A H -0.3092 0.2371 1.6623 0.124 Uiso 1 1 calc R . .
H27B H -0.1781 0.2862 1.6667 0.124 Uiso 1 1 calc R . .
H27C H -0.1943 0.1914 1.6339 0.124 Uiso 1 1 calc R . .
C28 C 0.4028(7) 0.5328(5) 1.4988(3) 0.0361(16) Uani 1 1 d . . .
H28A H 0.4294 0.5231 1.5327 0.043 Uiso 1 1 calc R . .
C29 C 0.6193(7) 0.5650(7) 1.4789(3) 0.058(2) Uani 1 1 d . . .
H29A H 0.6248 0.5663 1.5165 0.070 Uiso 1 1 calc R . .
H29B H 0.6514 0.6260 1.4659 0.070 Uiso 1 1 calc R . .
C30 C 0.6988(8) 0.4849(8) 1.4589(4) 0.084(3) Uani 1 1 d . . .
H30A H 0.7832 0.4949 1.4699 0.126 Uiso 1 1 calc R . .
H30B H 0.6953 0.4840 1.4216 0.126 Uiso 1 1 calc R . .
H30C H 0.6690 0.4243 1.4723 0.126 Uiso 1 1 calc R . .
C31 C 0.4514(8) 0.5762(6) 1.4104(3) 0.051(2) Uani 1 1 d . . .
H31A H 0.5094 0.6228 1.3960 0.062 Uiso 1 1 calc R . .
H31B H 0.3697 0.6061 1.4106 0.062 Uiso 1 1 calc R . .
C32 C 0.4474(10) 0.4910(7) 1.3758(4) 0.081(3) Uani 1 1 d . . .
H32A H 0.4226 0.5110 1.3416 0.122 Uiso 1 1 calc R . .
H32B H 0.3887 0.4449 1.3890 0.122 Uiso 1 1 calc R . .
H32C H 0.5285 0.4619 1.3742 0.122 Uiso 1 1 calc R . .
C33 C -0.0523(8) 0.6802(6) 1.5091(3) 0.060(2) Uani 1 1 d . . .
H33A H -0.0730 0.7226 1.4808 0.090 Uiso 1 1 calc R . .
H33B H -0.0489 0.7167 1.5408 0.090 Uiso 1 1 calc R . .
H33C H -0.1146 0.6307 1.5120 0.090 Uiso 1 1 calc R . .
C34 C 0.6548(7) 0.8106(5) 1.6288(2) 0.0354(16) Uani 1 1 d . . .
C35 C 0.7007(7) 0.8198(6) 1.6778(3) 0.0413(19) Uani 1 1 d . . .
H35A H 0.7384 0.7673 1.6941 0.050 Uiso 1 1 calc R . .
C36 C 0.6910(7) 0.9080(6) 1.7036(3) 0.045(2) Uani 1 1 d . . .
H36A H 0.7226 0.9157 1.7370 0.054 Uiso 1 1 calc R . .
C37 C 0.6338(6) 0.9833(6) 1.6786(3) 0.0417(19) Uani 1 1 d . . .
H37A H 0.6243 1.0426 1.6952 0.050 Uiso 1 1 calc R . .
C38 C 0.5900(6) 0.9706(5) 1.6282(2) 0.0333(15) Uani 1 1 d . . .
C39 C 0.6600(9) 0.7158(5) 1.5992(3) 0.052(2) Uani 1 1 d . . .
H39A H 0.6231 0.7242 1.5655 0.077 Uiso 1 1 calc R . .
H39B H 0.6150 0.6670 1.6180 0.077 Uiso 1 1 calc R . .
H39C H 0.7451 0.6960 1.5953 0.077 Uiso 1 1 calc R . .
C40 C 0.5286(8) 1.0523(6) 1.5983(3) 0.050(2) Uani 1 1 d . . .
H40A H 0.5056 1.0299 1.5643 0.075 Uiso 1 1 calc R . .
H40B H 0.5858 1.1053 1.5951 0.075 Uiso 1 1 calc R . .
H40C H 0.4555 1.0733 1.6165 0.075 Uiso 1 1 calc R . .

loop_
_atom_site_aniso_label
_atom_site_aniso_U_11
_atom_site_aniso_U_22
_atom_site_aniso_U_33
_atom_site_aniso_U_23
_atom_site_aniso_U_13
_atom_site_aniso_U_12
Mn 0.0283(5) 0.0237(4) 0.0224(4) -0.0009(4) 0.0011(5) -0.0007(4)
O1 0.029(3) 0.027(2) 0.036(3) -0.005(2) 0.006(2) -0.011(2)
O2 0.027(3) 0.033(3) 0.031(3) -0.008(2) 0.008(2) -0.003(2)
O3 0.024(3) 0.028(2) 0.034(2) -0.009(2) 0.0033(19) 0.0016(19)
O4 0.035(3) 0.039(3) 0.038(3) 0.010(2) -0.016(2) 0.005(2)
O5 0.046(3) 0.036(3) 0.032(2) 0.012(2) -0.011(2) -0.013(3)
O6 0.024(2) 0.026(2) 0.037(2) 0.0133(19) -0.005(2) -0.001(2)
O7 0.041(3) 0.064(4) 0.061(4) 0.014(3) -0.015(3) -0.022(3)
O8 0.026(3) 0.044(3) 0.038(3) 0.001(2) 0.002(2) 0.006(2)
O9 0.032(3) 0.040(3) 0.035(3) 0.001(2) 0.001(2) 0.011(2)
N1 0.056(4) 0.046(4) 0.069(5) -0.027(3) 0.026(4) -0.020(4)
N2 0.035(4) 0.044(4) 0.034(3) 0.000(3) 0.009(3) 0.003(3)
N3 0.028(3) 0.033(3) 0.034(3) 0.003(3) 0.001(3) -0.004(3)
C1 0.021(3) 0.017(3) 0.025(3) -0.002(2) 0.005(3) -0.001(2)
C2 0.024(3) 0.017(3) 0.024(3) -0.003(2) -0.002(3) -0.001(3)
C3 0.026(4) 0.024(3) 0.029(3) -0.007(3) 0.009(3) -0.001(3)
C4 0.024(4) 0.029(3) 0.034(4) 0.001(3) 0.006(3) -0.007(3)
C5 0.028(4) 0.020(3) 0.024(3) -0.001(2) 0.002(3) -0.009(3)
C6 0.020(4) 0.023(3) 0.019(3) -0.005(2) -0.003(3) -0.001(3)
C7 0.020(3) 0.025(3) 0.030(3) -0.003(3) 0.004(3) -0.002(3)
C8 0.019(3) 0.028(3) 0.026(3) -0.004(3) 0.006(3) -0.002(3)
C9 0.022(3) 0.019(3) 0.024(3) 0.000(3) -0.002(3) 0.001(3)
C10 0.021(3) 0.025(3) 0.027(3) 0.002(3) 0.000(3) -0.004(3)
C11 0.028(4) 0.025(3) 0.016(3) -0.003(2) -0.002(3) 0.002(3)
C12 0.020(4) 0.018(3) 0.021(3) -0.002(2) -0.001(2) 0.001(2)
C13 0.021(3) 0.013(3) 0.026(3) 0.001(2) 0.002(3) 0.002(3)
C14 0.023(4) 0.020(3) 0.028(3) 0.007(3) -0.009(3) -0.001(3)
C15 0.017(3) 0.032(4) 0.030(4) -0.003(3) 0.000(3) -0.003(3)
C16 0.026(4) 0.024(3) 0.024(3) 0.003(3) 0.002(3) -0.004(3)
C17 0.034(4) 0.017(3) 0.022(3) 0.001(2) 0.000(3) -0.005(3)
C18 0.027(4) 0.027(3) 0.027(3) 0.002(3) -0.005(3) -0.002(3)
C19 0.025(4) 0.026(3) 0.028(3) 0.001(3) -0.011(3) -0.002(3)
C20 0.024(4) 0.020(3) 0.024(3) -0.001(2) 0.002(3) -0.004(3)
C21 0.021(4) 0.021(3) 0.022(3) -0.001(2) 0.000(3) 0.000(3)
C22 0.046(5) 0.025(3) 0.028(3) -0.002(3) -0.002(3) 0.003(3)
C23 0.054(5) 0.040(4) 0.046(5) 0.001(4) -0.012(4) 0.002(4)
C24 0.116(11) 0.137(11) 0.127(12) 0.087(10) -0.061(10) -0.064(10)
C25 0.130(13) 0.171(13) 0.153(14) 0.095(12) -0.052(12) -0.073(12)
C26 0.047(6) 0.093(7) 0.066(6) -0.013(6) 0.027(5) -0.011(5)
C27 0.069(7) 0.081(7) 0.097(8) 0.012(7) 0.017(7) -0.011(6)
C28 0.045(5) 0.034(3) 0.030(3) -0.004(3) 0.001(3) 0.007(4)
C29 0.036(5) 0.081(6) 0.057(5) -0.020(5) 0.004(4) -0.001(4)
C30 0.049(6) 0.111(8) 0.091(7) -0.016(7) -0.013(5) 0.034(6)
C31 0.054(5) 0.059(5) 0.041(4) 0.021(4) 0.013(4) 0.004(4)
C32 0.101(8) 0.091(8) 0.050(5) -0.008(5) -0.023(5) 0.023(7)
C33 0.051(5) 0.067(5) 0.062(6) -0.005(5) -0.005(5) 0.024(5)
C34 0.032(4) 0.042(4) 0.032(4) 0.010(3) 0.004(4) -0.004(4)
C35 0.034(4) 0.057(5) 0.033(4) 0.017(4) -0.003(3) -0.011(4)
C36 0.050(5) 0.059(5) 0.027(4) 0.006(4) -0.003(3) -0.009(4)
C37 0.036(4) 0.055(5) 0.034(4) -0.008(3) 0.003(3) -0.011(4)
C38 0.027(4) 0.041(4) 0.032(3) 0.004(3) 0.001(3) -0.003(4)
C39 0.060(5) 0.042(4) 0.053(5) 0.012(4) 0.010(5) 0.013(5)
C40 0.049(5) 0.052(5) 0.050(5) -0.005(4) -0.005(4) 0.007(4)

loop_
_atom_type_symbol
_atom_type_description
_atom_type_scat_dispersion_real
_atom_type_scat_dispersion_imag
_atom_type_scat_source
C C 0.0033 0.0016 'International Tables Vol C Tables 4.2.6.8 and 6.1.1.4'
H H 0.0000 0.0000 'International Tables Vol C Tables 4.2.6.8 and 6.1.1.4'
N N 0.0061 0.0033 'International Tables Vol C Tables 4.2.6.8 and 6.1.1.4'
O O 0.0106 0.0060 'International Tables Vol C Tables 4.2.6.8 and 6.1.1.4'
Mn Mn 0.3368 0.7283 'International Tables Vol C Tables 4.2.6.8 and 6.1.1.4'

loop_
_geom_angle_atom_site_label_1
_geom_angle_atom_site_label_2
_geom_angle_atom_site_label_3
_geom_angle
_geom_angle_site_symmetry_1
_geom_angle_site_symmetry_3
_geom_angle_publ_flag
O4 Mn O8 97.32(19) 1_545 . ?
O4 Mn O7 83.2(2) 1_545 . ?
O8 Mn O7 113.9(2) . . ?
O4 Mn O9 165.61(19) 1_545 . ?
O8 Mn O9 82.19(17) . . ?
O7 Mn O9 83.9(2) . . ?
O4 Mn O1 97.31(17) 1_545 . ?
O8 Mn O1 148.02(18) . . ?
O7 Mn O1 95.9(2) . . ?
O9 Mn O1 90.30(17) . . ?
O4 Mn O2 105.90(18) 1_545 . ?
O8 Mn O2 90.41(17) . . ?
O7 Mn O2 153.1(2) . . ?
O9 Mn O2 88.49(18) . . ?
O1 Mn O2 58.21(16) . . ?
O4 Mn C11 103.93(18) 1_545 . ?
O8 Mn C11 119.0(2) . . ?
O7 Mn C11 124.8(2) . . ?
O9 Mn C11 88.68(18) . . ?
O1 Mn C11 29.34(17) . . ?
O2 Mn C11 28.88(17) . . ?
C11 O1 Mn 92.5(3) . . ?
C11 O2 Mn 89.0(4) . . ?
C22 O4 Mn 129.6(5) . 1_565 ?
C23 O7 Mn 135.7(5) . . ?
C28 O8 Mn 119.2(4) . . ?
C33 O9 Mn 124.0(4) . . ?
C23 N1 C26 123.8(7) . . ?
C23 N1 C24 114.6(7) . . ?
C26 N1 C24 120.2(7) . . ?
C28 N2 C31 120.6(6) . . ?
C28 N2 C29 120.1(6) . . ?
C31 N2 C29 119.3(6) . . ?
C34 N3 C38 118.6(6) . . ?
C2 C1 C9 119.0(5) . . ?
C2 C1 C12 121.1(5) . . ?
C9 C1 C12 119.9(5) . . ?
O3 C2 C1 117.4(5) . . ?
O3 C2 C3 120.5(5) . . ?
C1 C2 C3 122.2(5) . . ?
C4 C3 C2 119.8(6) . . ?
C3 C4 C10 120.6(6) . . ?
C6 C5 C10 121.2(6) . . ?
C5 C6 C7 120.4(5) . . ?
C5 C6 C11 120.5(5) . . ?
C7 C6 C11 119.1(5) . . ?
C8 C7 C6 119.5(6) . . ?
C7 C8 C9 121.3(6) . . ?
C8 C9 C1 122.1(6) . . ?
C8 C9 C10 119.0(5) . . ?
C1 C9 C10 118.9(5) . . ?
C4 C10 C5 121.8(6) . . ?
C4 C10 C9 119.6(5) . . ?
C5 C10 C9 118.6(6) . . ?
O2 C11 O1 120.2(5) . . ?
O2 C11 C6 119.3(6) . . ?
O1 C11 C6 120.5(5) . . ?
O2 C11 Mn 62.1(3) . . ?
O1 C11 Mn 58.1(3) . . ?
C6 C11 Mn 176.4(4) . . ?
C13 C12 C20 119.8(5) . . ?
C13 C12 C1 119.7(5) . . ?
C20 C12 C1 120.4(5) . . ?
O6 C13 C12 117.7(5) . . ?
O6 C13 C14 121.0(5) . . ?
C12 C13 C14 121.3(5) . . ?
C15 C14 C13 119.3(6) . . ?
C14 C15 C21 121.9(6) . . ?
C17 C16 C21 122.1(6) . . ?
C16 C17 C18 119.1(5) . . ?
C16 C17 C22 122.2(6) . . ?
C18 C17 C22 118.7(6) . . ?
C19 C18 C17 119.9(6) . . ?
C18 C19 C20 122.7(6) . . ?
C19 C20 C12 123.6(6) . . ?
C19 C20 C21 117.5(5) . . ?
C12 C20 C21 118.9(5) . . ?
C15 C21 C16 122.5(6) . . ?
C15 C21 C20 118.7(5) . . ?
C16 C21 C20 118.8(6) . . ?
O5 C22 O4 123.5(6) . . ?
O5 C22 C17 119.5(6) . . ?
O4 C22 C17 117.0(6) . . ?
O7 C23 N1 125.4(8) . . ?
C25 C24 N1 93.6(13) . . ?
C27 C26 N1 114.4(8) . . ?
O8 C28 N2 124.5(7) . . ?
N2 C29 C30 113.5(7) . . ?
N2 C31 C32 115.3(7) . . ?
N3 C34 C35 122.2(7) . . ?
N3 C34 C39 115.5(6) . . ?
C35 C34 C39 122.3(7) . . ?
C34 C35 C36 119.8(7) . . ?
C37 C36 C35 118.3(7) . . ?
C36 C37 C38 119.7(7) . . ?
N3 C38 C37 121.4(7) . . ?
N3 C38 C40 116.9(6) . . ?
C37 C38 C40 121.7(7) . . ?

loop_
_geom_bond_atom_site_label_1
_geom_bond_atom_site_label_2
_geom_bond_distance
_geom_bond_site_symmetry_2
_geom_bond_publ_flag
Mn O4 2.101(4) 1_545 ?
Mn O8 2.146(5) . ?
Mn O7 2.168(5) . ?
Mn O9 2.190(5) . ?
Mn O1 2.212(4) . ?
Mn O2 2.300(5) . ?
Mn C11 2.602(6) . ?
O1 C11 1.276(7) . ?
O2 C11 1.257(7) . ?
O3 C2 1.370(7) . ?
O4 C22 1.269(8) . ?
O4 Mn 2.101(4) 1_565 ?
O5 C22 1.254(8) . ?
O6 C13 1.369(7) . ?
O7 C23 1.237(9) . ?
O8 C28 1.241(8) . ?
O9 C33 1.463(9) . ?
N1 C23 1.313(9) . ?
N1 C26 1.486(10) . ?
N1 C24 1.669(17) . ?
N2 C28 1.320(8) . ?
N2 C31 1.453(9) . ?
N2 C29 1.474(10) . ?
N3 C34 1.346(8) . ?
N3 C38 1.349(9) . ?
C1 C2 1.381(8) . ?
C1 C9 1.432(8) . ?
C1 C12 1.497(8) . ?
C2 C3 1.395(8) . ?
C3 C4 1.386(8) . ?
C4 C10 1.406(9) . ?
C5 C6 1.377(8) . ?
C5 C10 1.408(8) . ?
C6 C7 1.416(8) . ?
C6 C11 1.512(8) . ?
C7 C8 1.381(8) . ?
C8 C9 1.406(8) . ?
C9 C10 1.434(8) . ?
C12 C13 1.371(8) . ?
C12 C20 1.424(8) . ?
C13 C14 1.415(8) . ?
C14 C15 1.370(8) . ?
C15 C21 1.399(9) . ?
C16 C17 1.360(9) . ?
C16 C21 1.423(8) . ?
C17 C18 1.427(9) . ?
C17 C22 1.506(8) . ?
C18 C19 1.368(9) . ?
C19 C20 1.405(8) . ?
C20 C21 1.437(8) . ?
C24 C25 1.278(16) . ?
C26 C27 1.479(13) . ?
C29 C30 1.489(11) . ?
C31 C32 1.477(11) . ?
C34 C35 1.361(9) . ?
C34 C39 1.517(10) . ?
C35 C36 1.391(11) . ?
C36 C37 1.369(10) . ?
C37 C38 1.392(9) . ?
C38 C40 1.517(10) . ?
